data_4346441
loop_
_publ_author_name
'Albuerne, Isabel G.'
'Alvarez, M. Angeles'
'Garc\'ia, M Esther'
'Garc\'ia-Viv\'o, Daniel'
'Ruiz, Miguel A.'

_publ_section_title
;
 Electronic Structure and Multisite Basicity of the Pyramidal
 Phosphinidene-Bridged Dimolybdenum Complex
 [Mo2(\h(5)-C5H5)(\m-\k(1):\k(1),\h(5)-PC5H4)(\h(6)-C6H3(t)Bu3)(CO)2(PMe3)].
;
_journal_issue 20
_journal_name_full 'Inorganic chemistry'
_journal_page_first 9810
_journal_page_last 9820
_journal_paper_doi 10.1021/acs.inorgchem.5b01527
_journal_volume 54
_journal_year 2015
_chemical_absolute_configuration unk
_chemical_compound_source 'synthesis as described'
_chemical_formula_moiety 'C32 H43 Mo2 O2 P1 S1'
_chemical_formula_sum 'C32 H43 Mo2 O2 P S'
_chemical_formula_weight 714.57
_space_group_IT_number 4
_space_group_name_Hall 'P 2yb'
_space_group_name_H-M_alt 'P 1 21 1'
_symmetry_cell_setting monoclinic
_symmetry_Int_Tables_number 4
_symmetry_space_group_name_Hall 'P 2yb'
_symmetry_space_group_name_H-M 'P 1 21 1'
_atom_sites_solution_hydrogens geom
_atom_sites_solution_primary direct
_atom_sites_solution_secondary difmap
_audit_conform_dict_location ftp://ftp.iucr.org/pub/cif_core.dic
_audit_conform_dict_name cif_core.dic
_audit_conform_dict_version 2.4
_audit_creation_method 'WinGX routine CIF_UPDATE'
_cell_angle_alpha 90
_cell_angle_beta 101.161(2)
_cell_angle_gamma 90
_cell_formula_units_Z 2
_cell_length_a 8.9821(2)
_cell_length_b 16.1921(3)
_cell_length_c 10.7742(2)
_cell_measurement_reflns_used 7226
_cell_measurement_temperature 123.00(10)
_cell_measurement_theta_max 74.2121
_cell_measurement_theta_min 4.1789
_cell_measurement_wavelength 1.54184
_cell_volume 1537.35(5)
_computing_cell_refinement
;
CrysAlis RED, Oxford Diffraction Ltd.,
Version 1.171.31.7 (release 18-10-2006 CrysAlis171 .NET)
(compiled Oct 18 2006,16:28:17)
;
_computing_data_collection
;
CrysAlis CCD, Oxford Diffraction Ltd.,
Version 1.171.31.7 (release 18-10-2006 CrysAlis171 .NET)
(compiled Oct 18 2006,16:28:17)
;
_computing_data_reduction
;
CrysAlis RED, Oxford Diffraction Ltd.,
Version 1.171.31.7 (release 18-10-2006 CrysAlis171 .NET)
(compiled Oct 18 2006,16:28:17)
;
_computing_molecular_graphics 'Ortep-3 for Windows (Farrugia, 1997)'
_computing_publication_material 'WinGX publication routines (Farrugia, 1999)'
_computing_structure_refinement 'SHELXL-97 (Sheldrick, 2008)'
_computing_structure_solution 'SHELXS-97 (Sheldrick, 2008)'
_diffrn_ambient_temperature 123.00(10)
_diffrn_measured_fraction_theta_full 0.98
_diffrn_measured_fraction_theta_max 0.98
_diffrn_measurement_device_type 'ONYX CCD'
_diffrn_measurement_method CCD
_diffrn_radiation_monochromator graphite
_diffrn_radiation_probe x-ray
_diffrn_radiation_source 'Nova (Cu) X-ray Source'
_diffrn_radiation_type CuK\a
_diffrn_radiation_wavelength 1.54184
_diffrn_reflns_av_R_equivalents 0.0403
_diffrn_reflns_av_unetI/netI 0.0555
_diffrn_reflns_limit_h_max 11
_diffrn_reflns_limit_h_min -10
_diffrn_reflns_limit_k_max 19
_diffrn_reflns_limit_k_min -19
_diffrn_reflns_limit_l_max 12
_diffrn_reflns_limit_l_min -13
_diffrn_reflns_number 11440
_diffrn_reflns_theta_full 74.38
_diffrn_reflns_theta_max 74.38
_diffrn_reflns_theta_min 4.18
_exptl_absorpt_coefficient_mu 8.009
_exptl_absorpt_correction_T_max 1.00000
_exptl_absorpt_correction_T_min 0.87009
_exptl_absorpt_correction_type multi-scan
_exptl_absorpt_process_details
;
CrysAlisPro, Agilent Technologies,
Version 1.171.35.19 (release 27-10-2011 CrysAlis171 .NET)
(compiled Oct 27 2011,15:02:11)
Empirical absorption correction using spherical harmonics,
 implemented in SCALE3 ABSPACK scaling algorithm.
;
_exptl_crystal_colour orange
_exptl_crystal_density_diffrn 1.544
_exptl_crystal_density_method 'not measured'
_exptl_crystal_description prism
_exptl_crystal_F_000 732
_exptl_crystal_size_max 0.08
_exptl_crystal_size_mid 0.04
_exptl_crystal_size_min 0.03
_refine_diff_density_max 1.026
_refine_diff_density_min -0.892
_refine_diff_density_rms 0.097
_refine_ls_abs_structure_details 'Flack H D (1983), Acta Cryst. A39, 876-881'
_refine_ls_abs_structure_Flack -0.045(13)
_refine_ls_extinction_method none
_refine_ls_goodness_of_fit_ref 1.066
_refine_ls_hydrogen_treatment constr
_refine_ls_matrix_type full
_refine_ls_number_parameters 352
_refine_ls_number_reflns 5987
_refine_ls_number_restraints 1
_refine_ls_restrained_S_all 1.066
_refine_ls_R_factor_all 0.0402
_refine_ls_R_factor_gt 0.0359
_refine_ls_shift/su_max 0.001
_refine_ls_shift/su_mean 0
_refine_ls_structure_factor_coef Fsqd
_refine_ls_weighting_details 'calc w=1/[\s^2^(Fo^2^)+(0.0314P)^2^+3.0719P] where P=(Fo^2^+2Fc^2^)/3'
_refine_ls_weighting_scheme calc
_refine_ls_wR_factor_gt 0.0884
_refine_ls_wR_factor_ref 0.092
_reflns_number_gt 5637
_reflns_number_total 5987
_reflns_threshold_expression >2\s(I)
_cod_data_source_file ic5b01527_si_002.cif
_cod_data_source_block compound9
_cod_database_code 4346441

loop_
_symmetry_equiv_pos_as_xyz
'x, y, z'
'-x, y+1/2, -z'

loop_
_atom_site_label
_atom_site_type_symbol
_atom_site_fract_x
_atom_site_fract_y
_atom_site_fract_z
_atom_site_U_iso_or_equiv
_atom_site_adp_type
_atom_site_occupancy
_atom_site_symmetry_multiplicity
_atom_site_calc_flag
_atom_site_refinement_flags
Mo1 Mo 0.90581(5) 0.69622(3) 0.96363(4) 0.02144(11) Uani 1 1 d .
Mo2 Mo 0.70197(5) 0.80338(2) 0.56099(4) 0.01624(10) Uani 1 1 d .
P1 P 0.72956(16) 0.71060(8) 0.75527(13) 0.0198(3) Uani 1 1 d .
S1 S 0.6474(2) 0.66941(10) 1.00692(15) 0.0312(3) Uani 1 1 d .
O1 O 1.0275(5) 0.8616(3) 0.8721(4) 0.0308(10) Uani 1 1 d .
O2 O 0.8724(6) 0.8273(3) 1.1670(4) 0.0354(11) Uani 1 1 d .
C1 C 0.9822(6) 0.7993(4) 0.9011(5) 0.0230(11) Uani 1 1 d .
C2 C 0.8864(7) 0.7791(4) 1.0914(6) 0.0251(13) Uani 1 1 d .
C3 C 0.5681(8) 0.6003(4) 0.8761(6) 0.0325(15) Uani 1 1 d .
H3A H 0.6312 0.5514 0.8798 0.039 Uiso 1 1 calc R
H3B H 0.4674 0.5829 0.8853 0.039 Uiso 1 1 calc R
C4 C 0.5584(8) 0.6420(4) 0.7480(6) 0.0288(14) Uani 1 1 d .
H4A H 0.4663 0.6747 0.7279 0.035 Uiso 1 1 calc R
H4B H 0.5558 0.6007 0.6825 0.035 Uiso 1 1 calc R
C5 C 0.9780(9) 0.5626(4) 0.9058(7) 0.0326(16) Uani 1 1 d .
H5 H 0.9243 0.5358 0.8346 0.039 Uiso 1 1 calc R
C6 C 1.1011(7) 0.6182(4) 0.9084(6) 0.0295(14) Uani 1 1 d .
H6 H 1.1442 0.6331 0.8398 0.035 Uiso 1 1 calc R
C7 C 1.1464(8) 0.6470(4) 1.0352(7) 0.0350(16) Uani 1 1 d .
H7 H 1.2238 0.6845 1.0644 0.042 Uiso 1 1 calc R
C8 C 1.0521(9) 0.6081(4) 1.1081(7) 0.0382(17) Uani 1 1 d .
H8 H 1.0554 0.6162 1.1941 0.046 Uiso 1 1 calc R
C9 C 0.9519(9) 0.5551(4) 1.0285(7) 0.0327(15) Uani 1 1 d .
H9 H 0.8803 0.5207 1.0538 0.039 Uiso 1 1 calc R
C10 C 0.8052(7) 0.6834(3) 0.6183(5) 0.0222(12) Uani 1 1 d .
C11 C 0.7054(8) 0.6692(4) 0.5000(6) 0.0251(13) Uani 1 1 d .
H11 H 0.6195 0.6358 0.487 0.03 Uiso 1 1 calc R
C12 C 0.7593(8) 0.7141(4) 0.4073(6) 0.0274(14) Uani 1 1 d .
H12 H 0.714 0.7161 0.3221 0.033 Uiso 1 1 calc R
C13 C 0.8941(7) 0.7561(4) 0.4635(5) 0.0230(12) Uani 1 1 d .
H13 H 0.951 0.7906 0.4217 0.028 Uiso 1 1 calc R
C14 C 0.9274(6) 0.7364(4) 0.5951(6) 0.0217(12) Uani 1 1 d .
H14 H 1.0108 0.7541 0.6543 0.026 Uiso 1 1 calc R
C15 C 0.7395(6) 0.9386(3) 0.5227(5) 0.0156(11) Uani 1 1 d .
C16 C 0.7035(6) 0.9330(3) 0.6476(5) 0.0179(11) Uani 1 1 d .
H16 H 0.7737 0.9511 0.7173 0.021 Uiso 1 1 calc R
C17 C 0.5642(6) 0.9005(3) 0.6649(5) 0.0172(11) Uani 1 1 d .
C18 C 0.4698(6) 0.8598(3) 0.5619(6) 0.0177(11) Uani 1 1 d .
H18 H 0.3859 0.8304 0.5764 0.021 Uiso 1 1 calc R
C19 C 0.5000(6) 0.8629(3) 0.4368(5) 0.0144(10) Uani 1 1 d .
C20 C 0.6302(6) 0.9079(3) 0.4199(5) 0.0155(10) Uani 1 1 d .
H20 H 0.6446 0.9176 0.338 0.019 Uiso 1 1 calc R
C21 C 0.8710(6) 0.9940(4) 0.5036(6) 0.0213(12) Uani 1 1 d .
C22 C 0.8223(7) 1.0834(4) 0.5276(6) 0.0247(12) Uani 1 1 d .
H22A H 0.7304 1.0966 0.4691 0.037 Uiso 1 1 calc R
H22B H 0.9009 1.1211 0.5158 0.037 Uiso 1 1 calc R
H22C H 0.8053 1.088 0.6126 0.037 Uiso 1 1 calc R
C23 C 1.0166(7) 0.9734(4) 0.5949(6) 0.0286(14) Uani 1 1 d .
H23A H 1.0001 0.9772 0.6801 0.043 Uiso 1 1 calc R
H23B H 1.0944 1.0116 0.5833 0.043 Uiso 1 1 calc R
H23C H 1.0475 0.9183 0.579 0.043 Uiso 1 1 calc R
C24 C 0.8984(7) 0.9896(4) 0.3682(6) 0.0260(13) Uani 1 1 d .
H24A H 0.9202 0.9336 0.3484 0.039 Uiso 1 1 calc R
H24B H 0.9828 1.0242 0.3603 0.039 Uiso 1 1 calc R
H24C H 0.8094 1.0082 0.3107 0.039 Uiso 1 1 calc R
C25 C 0.5106(6) 0.9167(4) 0.7909(5) 0.0205(11) Uani 1 1 d .
C26 C 0.6411(7) 0.9152(5) 0.9057(5) 0.0300(14) Uani 1 1 d .
H26A H 0.7152 0.956 0.8953 0.045 Uiso 1 1 calc R
H26B H 0.6875 0.8616 0.9131 0.045 Uiso 1 1 calc R
H26C H 0.6025 0.9271 0.9809 0.045 Uiso 1 1 calc R
C27 C 0.3885(8) 0.8572(5) 0.8155(7) 0.0379(16) Uani 1 1 d .
H27A H 0.3557 0.8728 0.8919 0.057 Uiso 1 1 calc R
H27B H 0.4289 0.8022 0.8242 0.057 Uiso 1 1 calc R
H27C H 0.3037 0.8591 0.7459 0.057 Uiso 1 1 calc R
C28 C 0.4421(8) 1.0033(4) 0.7737(6) 0.0348(16) Uani 1 1 d .
H28A H 0.3969 1.0167 0.845 0.052 Uiso 1 1 calc R
H28B H 0.3659 1.005 0.6978 0.052 Uiso 1 1 calc R
H28C H 0.5203 1.0426 0.7677 0.052 Uiso 1 1 calc R
C29 C 0.3759(7) 0.8381(4) 0.3253(6) 0.0233(13) Uani 1 1 d .
C30 C 0.2499(7) 0.9025(4) 0.3158(7) 0.0318(15) Uani 1 1 d .
H30A H 0.2111 0.9028 0.3928 0.048 Uiso 1 1 calc R
H30B H 0.1695 0.889 0.2462 0.048 Uiso 1 1 calc R
H30C H 0.2898 0.956 0.3024 0.048 Uiso 1 1 calc R
C31 C 0.3129(7) 0.7520(4) 0.3440(6) 0.0297(14) Uani 1 1 d .
H31A H 0.3903 0.7114 0.3421 0.045 Uiso 1 1 calc R
H31B H 0.2275 0.7409 0.2774 0.045 Uiso 1 1 calc R
H31C H 0.2815 0.7497 0.4241 0.045 Uiso 1 1 calc R
C32 C 0.4324(7) 0.8386(4) 0.1998(6) 0.0299(14) Uani 1 1 d .
H32A H 0.4684 0.8928 0.1848 0.045 Uiso 1 1 calc R
H32B H 0.3507 0.8238 0.1321 0.045 Uiso 1 1 calc R
H32C H 0.5136 0.7995 0.204 0.045 Uiso 1 1 calc R

loop_
_atom_site_aniso_label
_atom_site_aniso_U_11
_atom_site_aniso_U_22
_atom_site_aniso_U_33
_atom_site_aniso_U_23
_atom_site_aniso_U_13
_atom_site_aniso_U_12
Mo1 0.0310(2) 0.0178(2) 0.0145(2) 0.00065(18) 0.00193(17) 0.00065(19)
Mo2 0.0209(2) 0.01502(19) 0.0133(2) 0.00042(17) 0.00443(15) 0.00270(18)
P1 0.0265(7) 0.0172(7) 0.0155(7) 0.0000(5) 0.0035(5) -0.0008(5)
S1 0.0416(9) 0.0304(8) 0.0241(8) 0.0013(6) 0.0128(7) -0.0056(7)
O1 0.035(2) 0.023(2) 0.035(3) 0.0035(19) 0.008(2) -0.0078(19)
O2 0.047(3) 0.037(3) 0.022(2) -0.0106(19) 0.007(2) 0.000(2)
C1 0.019(2) 0.025(3) 0.024(3) -0.006(3) 0.000(2) -0.002(3)
C2 0.035(3) 0.025(3) 0.016(3) 0.001(2) 0.005(2) 0.000(2)
C3 0.044(4) 0.025(3) 0.030(4) 0.001(3) 0.011(3) -0.005(3)
C4 0.035(4) 0.030(3) 0.023(3) 0.000(3) 0.010(3) -0.005(3)
C5 0.045(4) 0.024(3) 0.027(4) -0.005(3) 0.001(3) 0.000(3)
C6 0.029(3) 0.029(3) 0.028(4) -0.005(3) 0.000(3) 0.008(3)
C7 0.038(4) 0.025(3) 0.035(4) -0.003(3) -0.010(3) 0.009(3)
C8 0.058(5) 0.031(4) 0.020(3) 0.004(3) -0.007(3) 0.013(3)
C9 0.049(4) 0.017(3) 0.029(4) 0.003(3) 0.001(3) 0.001(3)
C10 0.038(3) 0.012(3) 0.018(3) 0.000(2) 0.008(2) 0.009(2)
C11 0.041(4) 0.017(3) 0.019(3) -0.004(2) 0.009(3) 0.006(2)
C12 0.044(4) 0.016(3) 0.022(3) -0.004(2) 0.007(3) 0.009(2)
C13 0.032(3) 0.024(3) 0.018(3) 0.001(2) 0.017(2) 0.010(2)
C14 0.015(3) 0.022(3) 0.028(3) -0.002(2) 0.004(2) 0.014(2)
C15 0.015(3) 0.014(3) 0.018(3) 0.005(2) 0.002(2) 0.003(2)
C16 0.024(3) 0.013(3) 0.017(3) -0.004(2) 0.005(2) -0.002(2)
C17 0.020(3) 0.016(3) 0.017(3) 0.000(2) 0.007(2) 0.007(2)
C18 0.017(3) 0.013(3) 0.022(3) 0.000(2) 0.001(2) 0.008(2)
C19 0.010(2) 0.013(2) 0.018(3) 0.005(2) -0.003(2) 0.0018(19)
C20 0.024(3) 0.010(2) 0.014(3) 0.0028(19) 0.005(2) 0.001(2)
C21 0.021(3) 0.018(3) 0.025(3) -0.003(2) 0.006(2) -0.006(2)
C22 0.028(3) 0.021(3) 0.027(3) -0.002(2) 0.011(2) -0.008(2)
C23 0.019(3) 0.035(3) 0.032(4) 0.000(3) 0.005(3) -0.007(3)
C24 0.027(3) 0.031(3) 0.020(3) 0.002(2) 0.005(2) -0.002(2)
C25 0.019(3) 0.023(3) 0.019(3) -0.007(2) 0.003(2) 0.003(2)
C26 0.034(3) 0.043(4) 0.013(3) -0.006(3) 0.006(2) 0.005(3)
C27 0.036(4) 0.047(4) 0.036(4) -0.006(3) 0.019(3) -0.007(3)
C28 0.042(4) 0.038(4) 0.026(3) -0.006(3) 0.011(3) 0.017(3)
C29 0.024(3) 0.022(3) 0.022(3) -0.001(2) -0.001(2) -0.005(2)
C30 0.020(3) 0.038(4) 0.034(4) -0.003(3) -0.001(3) 0.010(3)
C31 0.031(3) 0.030(3) 0.024(3) 0.001(3) -0.004(3) -0.012(3)
C32 0.025(3) 0.041(4) 0.021(3) -0.005(3) -0.003(2) -0.007(3)

loop_
_atom_type_symbol
_atom_type_description
_atom_type_scat_dispersion_real
_atom_type_scat_dispersion_imag
_atom_type_scat_source
C C 0.0181 0.0091 'International Tables Vol C Tables 4.2.6.8 and 6.1.1.4'
H H 0 0 'International Tables Vol C Tables 4.2.6.8 and 6.1.1.4'
Mo Mo -0.0483 2.7339 'International Tables Vol C Tables 4.2.6.8 and 6.1.1.4'
O O 0.0492 0.0322 'International Tables Vol C Tables 4.2.6.8 and 6.1.1.4'
P P 0.2955 0.4335 'International Tables Vol C Tables 4.2.6.8 and 6.1.1.4'
S S 0.3331 0.5567 'International Tables Vol C Tables 4.2.6.8 and 6.1.1.4'

loop_
_geom_angle_atom_site_label_1
_geom_angle_atom_site_label_2
_geom_angle_atom_site_label_3
_geom_angle
C2 Mo1 C1 75.2(2)
C2 Mo1 C7 102.0(3)
C1 Mo1 C7 92.4(3)
C2 Mo1 C8 93.7(3)
C1 Mo1 C8 124.0(3)
C7 Mo1 C8 35.6(3)
C2 Mo1 C6 136.6(3)
C1 Mo1 C6 92.4(2)
C7 Mo1 C6 35.9(2)
C8 Mo1 C6 58.8(3)
C2 Mo1 C5 151.1(2)
C1 Mo1 C5 123.4(2)
C7 Mo1 C5 59.0(2)
C8 Mo1 C5 57.9(2)
C6 Mo1 C5 35.2(2)
C2 Mo1 C9 118.8(2)
C1 Mo1 C9 148.5(3)
C7 Mo1 C9 58.2(3)
C8 Mo1 C9 34.6(2)
C6 Mo1 C9 57.5(3)
C5 Mo1 C9 33.9(2)
C2 Mo1 S1 76.96(19)
C1 Mo1 S1 127.55(17)
C7 Mo1 S1 136.7(2)
C8 Mo1 S1 101.2(2)
C6 Mo1 S1 136.69(18)
C5 Mo1 S1 101.62(19)
C9 Mo1 S1 83.92(19)
C2 Mo1 P1 116.25(19)
C1 Mo1 P1 79.39(16)
C7 Mo1 P1 136.71(19)
C8 Mo1 P1 147.01(19)
C6 Mo1 P1 101.46(17)
C5 Mo1 P1 90.40(18)
C9 Mo1 P1 113.22(17)
S1 Mo1 P1 74.51(5)
C10 Mo2 C19 142.7(2)
C10 Mo2 C14 38.1(2)
C19 Mo2 C14 153.4(2)
C10 Mo2 C15 147.1(2)
C19 Mo2 C15 67.00(19)
C14 Mo2 C15 109.4(2)
C10 Mo2 C11 37.3(2)
C19 Mo2 C11 107.0(2)
C14 Mo2 C11 61.8(2)
C15 Mo2 C11 149.44(19)
C10 Mo2 C18 133.8(2)
C19 Mo2 C18 36.7(2)
C14 Mo2 C18 169.2(2)
C15 Mo2 C18 77.4(2)
C11 Mo2 C18 116.7(2)
C10 Mo2 C20 153.5(2)
C19 Mo2 C20 36.48(19)
C14 Mo2 C20 126.3(2)
C15 Mo2 C20 36.40(19)
C11 Mo2 C20 122.3(2)
C18 Mo2 C20 64.2(2)
C10 Mo2 C16 136.7(2)
C19 Mo2 C16 77.9(2)
C14 Mo2 C16 115.9(2)
C15 Mo2 C16 36.9(2)
C11 Mo2 C16 173.0(2)
C18 Mo2 C16 64.2(2)
C20 Mo2 C16 64.64(19)
C10 Mo2 C13 61.5(2)
C19 Mo2 C13 117.2(2)
C14 Mo2 C13 36.3(2)
C15 Mo2 C13 95.0(2)
C11 Mo2 C13 60.0(2)
C18 Mo2 C13 153.8(2)
C20 Mo2 C13 94.7(2)
C16 Mo2 C13 122.7(2)
C10 Mo2 C12 60.7(2)
C19 Mo2 C12 96.1(2)
C14 Mo2 C12 60.3(2)
C15 Mo2 C12 114.2(2)
C11 Mo2 C12 35.3(2)
C18 Mo2 C12 125.5(2)
C20 Mo2 C12 93.4(2)
C16 Mo2 C12 150.6(2)
C13 Mo2 C12 35.5(2)
C10 Mo2 C17 132.5(2)
C19 Mo2 C17 64.5(2)
C14 Mo2 C17 139.6(2)
C15 Mo2 C17 64.0(2)
C11 Mo2 C17 142.8(2)
C18 Mo2 C17 35.18(19)
C20 Mo2 C17 73.82(19)
C16 Mo2 C17 34.62(19)
C13 Mo2 C17 157.2(2)
C12 Mo2 C17 160.1(2)
C10 Mo2 P1 43.68(15)
C19 Mo2 P1 132.77(14)
C14 Mo2 P1 69.06(16)
C15 Mo2 P1 136.45(15)
C11 Mo2 P1 70.68(16)
C18 Mo2 P1 100.17(15)
C20 Mo2 P1 162.51(14)
C16 Mo2 P1 102.31(15)
C13 Mo2 P1 102.42(15)
C12 Mo2 P1 102.59(15)
C17 Mo2 P1 88.86(14)
C10 P1 C4 104.9(3)
C10 P1 Mo1 116.2(2)
C4 P1 Mo1 110.6(2)
C10 P1 Mo2 57.45(17)
C4 P1 Mo2 111.3(2)
Mo1 P1 Mo2 137.54(6)
C3 S1 Mo1 101.5(2)
O1 C1 Mo1 175.7(5)
O2 C2 Mo1 178.8(6)
C4 C3 S1 111.8(5)
C4 C3 H3A 109.3
S1 C3 H3A 109.3
C4 C3 H3B 109.3
S1 C3 H3B 109.3
H3A C3 H3B 107.9
C3 C4 P1 108.7(5)
C3 C4 H4A 110
P1 C4 H4A 110
C3 C4 H4B 110
P1 C4 H4B 110
H4A C4 H4B 108.3
C9 C5 C6 108.0(6)
C9 C5 Mo1 74.1(4)
C6 C5 Mo1 70.6(4)
C9 C5 H5 126
C6 C5 H5 126
Mo1 C5 H5 121
C5 C6 C7 107.6(6)
C5 C6 Mo1 74.2(4)
C7 C6 Mo1 70.6(4)
C5 C6 H6 126.2
C7 C6 H6 126.2
Mo1 C6 H6 120.8
C8 C7 C6 107.2(6)
C8 C7 Mo1 73.4(4)
C6 C7 Mo1 73.5(4)
C8 C7 H7 126.4
C6 C7 H7 126.4
Mo1 C7 H7 118.8
C9 C8 C7 108.4(6)
C9 C8 Mo1 75.8(4)
C7 C8 Mo1 71.0(4)
C9 C8 H8 125.8
C7 C8 H8 125.8
Mo1 C8 H8 119.1
C5 C9 C8 108.7(7)
C5 C9 Mo1 72.1(4)
C8 C9 Mo1 69.5(4)
C5 C9 H9 125.7
C8 C9 H9 125.7
Mo1 C9 H9 124.3
C11 C10 C14 107.8(5)
C11 C10 P1 120.1(5)
C14 C10 P1 114.5(4)
C11 C10 Mo2 74.5(3)
C14 C10 Mo2 73.7(3)
P1 C10 Mo2 78.9(2)
C12 C11 C10 108.1(6)
C12 C11 Mo2 74.6(3)
C10 C11 Mo2 68.2(3)
C12 C11 H11 126
C10 C11 H11 126
Mo2 C11 H11 122.8
C11 C12 C13 109.3(6)
C11 C12 Mo2 70.1(3)
C13 C12 Mo2 71.7(3)
C11 C12 H12 125.4
C13 C12 H12 125.4
Mo2 C12 H12 124.4
C12 C13 C14 108.3(5)
C12 C13 Mo2 72.7(3)
C14 C13 Mo2 69.8(3)
C12 C13 H13 125.8
C14 C13 H13 125.8
Mo2 C13 H13 123.3
C13 C14 C10 106.4(5)
C13 C14 Mo2 73.9(3)
C10 C14 Mo2 68.2(3)
C13 C14 H14 126.8
C10 C14 H14 126.8
Mo2 C14 H14 122.8
C20 C15 C16 117.3(5)
C20 C15 C21 122.4(5)
C16 C15 C21 118.7(5)
C20 C15 Mo2 72.5(3)
C16 C15 Mo2 72.7(3)
C21 C15 Mo2 137.5(4)
C17 C16 C15 120.9(5)
C17 C16 Mo2 77.1(3)
C15 C16 Mo2 70.4(3)
C17 C16 H16 119.6
C15 C16 H16 119.6
Mo2 C16 H16 124.5
C16 C17 C18 118.8(5)
C16 C17 C25 119.4(5)
C18 C17 C25 121.6(5)
C16 C17 Mo2 68.3(3)
C18 C17 Mo2 67.4(3)
C25 C17 Mo2 142.5(4)
C17 C18 C19 121.9(5)
C17 C18 Mo2 77.4(3)
C19 C18 Mo2 70.6(3)
C17 C18 H18 119.1
C19 C18 H18 119
Mo2 C18 H18 124.5
C20 C19 C18 116.9(5)
C20 C19 C29 121.9(5)
C18 C19 C29 119.4(5)
C20 C19 Mo2 73.0(3)
C18 C19 Mo2 72.7(3)
C29 C19 Mo2 137.5(4)
C19 C20 C15 122.8(5)
C19 C20 Mo2 70.6(3)
C15 C20 Mo2 71.1(3)
C19 C20 H20 118.6
C15 C20 H20 118.6
Mo2 C20 H20 133.2
C23 C21 C24 109.4(5)
C23 C21 C15 112.1(5)
C24 C21 C15 111.9(5)
C23 C21 C22 109.6(5)
C24 C21 C22 107.8(5)
C15 C21 C22 106.0(5)
C21 C22 H22A 109.5
C21 C22 H22B 109.5
H22A C22 H22B 109.5
C21 C22 H22C 109.5
H22A C22 H22C 109.5
H22B C22 H22C 109.5
C21 C23 H23A 109.5
C21 C23 H23B 109.5
H23A C23 H23B 109.5
C21 C23 H23C 109.5
H23A C23 H23C 109.5
H23B C23 H23C 109.5
C21 C24 H24A 109.5
C21 C24 H24B 109.5
H24A C24 H24B 109.5
C21 C24 H24C 109.5
H24A C24 H24C 109.5
H24B C24 H24C 109.5
C27 C25 C28 108.4(5)
C27 C25 C26 108.3(5)
C28 C25 C26 109.9(5)
C27 C25 C17 113.7(5)
C28 C25 C17 103.7(5)
C26 C25 C17 112.8(5)
C25 C26 H26A 109.5
C25 C26 H26B 109.5
H26A C26 H26B 109.5
C25 C26 H26C 109.5
H26A C26 H26C 109.5
H26B C26 H26C 109.5
C25 C27 H27A 109.5
C25 C27 H27B 109.5
H27A C27 H27B 109.5
C25 C27 H27C 109.5
H27A C27 H27C 109.5
H27B C27 H27C 109.5
C25 C28 H28A 109.5
C25 C28 H28B 109.5
H28A C28 H28B 109.5
C25 C28 H28C 109.5
H28A C28 H28C 109.5
H28B C28 H28C 109.5
C19 C29 C30 107.0(5)
C19 C29 C31 111.6(5)
C30 C29 C31 110.0(5)
C19 C29 C32 112.1(5)
C30 C29 C32 107.7(5)
C31 C29 C32 108.3(5)
C29 C30 H30A 109.5
C29 C30 H30B 109.5
H30A C30 H30B 109.5
C29 C30 H30C 109.5
H30A C30 H30C 109.5
H30B C30 H30C 109.5
C29 C31 H31A 109.5
C29 C31 H31B 109.5
H31A C31 H31B 109.5
C29 C31 H31C 109.5
H31A C31 H31C 109.5
H31B C31 H31C 109.5
C29 C32 H32A 109.5
C29 C32 H32B 109.5
H32A C32 H32B 109.5
C29 C32 H32C 109.5
H32A C32 H32C 109.5
H32B C32 H32C 109.5

loop_
_geom_bond_atom_site_label_1
_geom_bond_atom_site_label_2
_geom_bond_distance
Mo1 C2 1.954(6)
Mo1 C1 1.972(7)
Mo1 C7 2.292(7)
Mo1 C8 2.322(6)
Mo1 C6 2.330(6)
Mo1 C5 2.377(7)
Mo1 C9 2.403(6)
Mo1 S1 2.4925(17)
Mo1 P1 2.4949(15)
Mo2 C10 2.190(5)
Mo2 C19 2.251(5)
Mo2 C14 2.263(5)
Mo2 C15 2.265(6)
Mo2 C11 2.272(6)
Mo2 C18 2.279(5)
Mo2 C20 2.282(5)
Mo2 C16 2.295(5)
Mo2 C13 2.317(5)
Mo2 C12 2.330(6)
Mo2 C17 2.408(5)
Mo2 P1 2.5493(14)
P1 C10 1.794(6)
P1 C4 1.886(7)
S1 C3 1.833(7)
O1 C1 1.153(8)
O2 C2 1.153(7)
C3 C4 1.524(9)
C3 H3A 0.97
C3 H3B 0.97
C4 H4A 0.97
C4 H4B 0.97
C5 C9 1.392(10)
C5 C6 1.423(10)
C5 H5 0.93
C6 C7 1.426(9)
C6 H6 0.93
C7 C8 1.411(11)
C7 H7 0.93
C8 C9 1.409(10)
C8 H8 0.93
C9 H9 0.93
C10 C11 1.428(8)
C10 C14 1.454(8)
C11 C12 1.396(9)
C11 H11 0.93
C12 C13 1.418(9)
C12 H12 0.93
C13 C14 1.428(8)
C13 H13 0.93
C14 H14 0.93
C15 C20 1.420(8)
C15 C16 1.445(8)
C15 C21 1.529(8)
C16 C17 1.403(8)
C16 H16 0.93
C17 C18 1.422(8)
C17 C25 1.547(7)
C18 C19 1.426(8)
C18 H18 0.93
C19 C20 1.419(7)
C19 C29 1.526(7)
C20 H20 0.93
C21 C23 1.513(8)
C21 C24 1.528(8)
C21 C22 1.548(8)
C22 H22A 0.96
C22 H22B 0.96
C22 H22C 0.96
C23 H23A 0.96
C23 H23B 0.96
C23 H23C 0.96
C24 H24A 0.96
C24 H24B 0.96
C24 H24C 0.96
C25 C27 1.522(9)
C25 C28 1.528(8)
C25 C26 1.531(8)
C26 H26A 0.96
C26 H26B 0.96
C26 H26C 0.96
C27 H27A 0.96
C27 H27B 0.96
C27 H27C 0.96
C28 H28A 0.96
C28 H28B 0.96
C28 H28C 0.96
C29 C30 1.527(8)
C29 C31 1.533(8)
C29 C32 1.534(9)
C30 H30A 0.96
C30 H30B 0.96
C30 H30C 0.96
C31 H31A 0.96
C31 H31B 0.96
C31 H31C 0.96
C32 H32A 0.96
C32 H32B 0.96
C32 H32C 0.96
